data_2220119
loop_
_publ_author_name
'Yeap, Chin Sing'
'Kargar, Hadi'
'Kia, Reza'
'Fun, Hoong-Kun'

_publ_section_title 5,5'-Dimethoxy-2,2'-[2,2-dimethylpropane-1,3-diylbis(nitrilomethylidyne)]diphenol
_journal_coeditor_code CI2715
_journal_issue 12
_journal_name_full 'Acta Crystallographica Section E'
_journal_page_first o2389
_journal_page_last o2390
_journal_paper_doi 10.1107/S1600536808037690
_journal_volume 64
_journal_year 2008
_chemical_formula_iupac 'C21 H26 N2 O4'
_chemical_formula_moiety 'C21 H26 N2 O4'
_chemical_formula_sum 'C21 H26 N2 O4'
_chemical_formula_weight 370.44
_chemical_name_common
;
<i>N,N'</i>-Bis(4-methoxy-2-hydroxybenzylidene)-2,2-dimethyl-
propane-1,3-diamine
;
_chemical_name_systematic
;
5,5'-Dimethoxy-2,2'-[2,2-dimethylpropane-1,3-
diylbis(nitrilomethylidyne)]diphenol
;
_space_group_IT_number 7
_symmetry_cell_setting monoclinic
_symmetry_space_group_name_Hall 'P -2yac'
_symmetry_space_group_name_H-M 'P 1 n 1'
_atom_sites_solution_hydrogens geom
_atom_sites_solution_primary direct
_atom_sites_solution_secondary difmap
_audit_creation_method SHELXL-97
_cell_angle_alpha 90.00
_cell_angle_beta 93.3730(10)
_cell_angle_gamma 90.00
_cell_formula_units_Z 8
_cell_length_a 10.2940(2)
_cell_length_b 11.8173(2)
_cell_length_c 31.5327(5)
_cell_measurement_reflns_used 7871
_cell_measurement_temperature 100.00(10)
_cell_measurement_theta_max 28.11
_cell_measurement_theta_min 2.59
_cell_volume 3829.22(12)
_computing_cell_refinement 'SAINT (Bruker, 2005)'
_computing_data_collection 'APEX2 (Bruker, 2005)'
_computing_data_reduction 'SAINT (Bruker, 2005)'
_computing_molecular_graphics 'SHELXTL (Sheldrick, 2008)'
_computing_publication_material 'SHELXTL (Sheldrick, 2008) and PLATON (Spek, 2003)'
_computing_structure_refinement 'SHELXTL (Sheldrick, 2008)'
_computing_structure_solution 'SHELXTL (Sheldrick, 2008)'
_diffrn_ambient_temperature 100.00(10)
_diffrn_measured_fraction_theta_full 0.996
_diffrn_measured_fraction_theta_max 0.996
_diffrn_measurement_device_type
;
Bruker SMART APEXII CCD area-detector
;
_diffrn_measurement_method '\f and \w'
_diffrn_radiation_monochromator graphite
_diffrn_radiation_source 'fine-focus sealed tube'
_diffrn_radiation_type MoK\a
_diffrn_radiation_wavelength 0.71073
_diffrn_reflns_av_R_equivalents 0.0668
_diffrn_reflns_av_sigmaI/netI 0.0705
_diffrn_reflns_limit_h_max 11
_diffrn_reflns_limit_h_min -14
_diffrn_reflns_limit_k_max 16
_diffrn_reflns_limit_k_min -16
_diffrn_reflns_limit_l_max 43
_diffrn_reflns_limit_l_min -44
_diffrn_reflns_number 62375
_diffrn_reflns_theta_full 30.18
_diffrn_reflns_theta_max 30.18
_diffrn_reflns_theta_min 1.29
_diffrn_standards_number 0
_exptl_absorpt_coefficient_mu 0.089
_exptl_absorpt_correction_T_max 0.9948
_exptl_absorpt_correction_T_min 0.9588
_exptl_absorpt_correction_type multi-scan
_exptl_absorpt_process_details '(SADABS; Bruker, 2005)'
_exptl_crystal_colour yellow
_exptl_crystal_density_diffrn 1.285
_exptl_crystal_density_method 'not measured'
_exptl_crystal_description Needle
_exptl_crystal_F_000 1584
_exptl_crystal_size_max 0.48
_exptl_crystal_size_mid 0.13
_exptl_crystal_size_min 0.06
_refine_diff_density_max 0.366
_refine_diff_density_min -0.278
_refine_ls_extinction_method none
_refine_ls_goodness_of_fit_ref 1.022
_refine_ls_hydrogen_treatment constr
_refine_ls_matrix_type full
_refine_ls_number_parameters 989
_refine_ls_number_reflns 11318
_refine_ls_number_restraints 2
_refine_ls_restrained_S_all 1.022
_refine_ls_R_factor_all 0.0975
_refine_ls_R_factor_gt 0.0632
_refine_ls_shift/su_max 0.001
_refine_ls_shift/su_mean 0.000
_refine_ls_structure_factor_coef Fsqd
_refine_ls_weighting_details 'calc w=1/[\s^2^(Fo^2^)+(0.0499P)^2^+1.3497P] where P=(Fo^2^+2Fc^2^)/3'
_refine_ls_weighting_scheme calc
_refine_ls_wR_factor_gt 0.1177
_refine_ls_wR_factor_ref 0.1356
_reflns_number_gt 7933
_reflns_number_total 11318
_reflns_threshold_expression I>2\s(I)
_cod_data_source_file ci2715.cif
_cod_data_source_block I
_cod_original_sg_symbol_H-M 'P n'
_cod_database_code 2220119
_cod_database_fobs_code 2220119

loop_
_symmetry_equiv_pos_as_xyz
'x, y, z'
'x+1/2, -y, z+1/2'

loop_
_atom_site_type_symbol
_atom_site_label
_atom_site_fract_x
_atom_site_fract_y
_atom_site_fract_z
_atom_site_U_iso_or_equiv
_atom_site_adp_type
_atom_site_calc_flag
_atom_site_refinement_flags
_atom_site_occupancy
O O1A 0.0104(3) 0.0218(3) 0.30522(10) 0.0209(7) Uani d . 1
H H1OA 0.0438 0.0829 0.2976 0.031 Uiso calc R 1
O O2A 0.4925(3) 0.0208(3) 0.13526(10) 0.0318(8) Uani d . 1
H H2OA 0.4382 0.0507 0.1507 0.048 Uiso calc R 1
O O3A -0.4027(3) -0.1648(3) 0.29235(11) 0.0244(8) Uani d . 1
O O4A 0.7043(3) 0.0993(2) 0.00748(9) 0.0233(7) Uani d . 1
N N1A 0.0435(4) 0.1928(3) 0.25593(12) 0.0185(8) Uani d . 1
N N2A 0.3079(4) 0.1609(3) 0.15505(12) 0.0211(8) Uani d . 1
C C1A -0.1088(4) 0.0100(4) 0.28546(15) 0.0171(9) Uani d . 1
C C2A -0.1907(4) -0.0722(4) 0.29966(15) 0.0183(9) Uani d . 1
H H2AA -0.1630 -0.1190 0.3230 0.022 Uiso calc R 1
C C3A -0.3143(4) -0.0865(4) 0.27978(14) 0.0194(9) Uani d . 1
C C4A -0.3542(4) -0.0217(4) 0.24455(13) 0.0231(9) Uani d . 1
H H4AA -0.4367 -0.0343 0.2302 0.028 Uiso calc R 1
C C5A -0.2727(4) 0.0606(3) 0.23081(13) 0.0239(9) Uani d . 1
H H5AA -0.3004 0.1054 0.2069 0.029 Uiso calc R 1
C C6A -0.1494(4) 0.0810(4) 0.25090(13) 0.0179(9) Uani d . 1
C C7A -0.0683(4) 0.1728(4) 0.23793(13) 0.0200(9) Uani d . 1
H H7AA -0.0994 0.2201 0.2152 0.024 Uiso calc R 1
C C8A 0.1153(5) 0.2906(4) 0.24241(15) 0.0211(10) Uani d . 1
H H8AA 0.1372 0.3391 0.2674 0.025 Uiso calc R 1
H H8AB 0.0588 0.3351 0.2221 0.025 Uiso calc R 1
C C9A 0.2411(4) 0.2600(4) 0.22130(13) 0.0164(9) Uani d . 1
C C10A 0.1992(4) 0.1962(4) 0.17942(14) 0.0209(10) Uani d . 1
H H10A 0.1483 0.1284 0.1866 0.025 Uiso calc R 1
H H10B 0.1416 0.2461 0.1615 0.025 Uiso calc R 1
C C11A 0.3283(4) 0.2153(4) 0.12092(14) 0.0184(9) Uani d . 1
H H11A 0.2755 0.2791 0.1137 0.022 Uiso calc R 1
C C12A 0.4290(4) 0.1830(4) 0.09297(14) 0.0182(9) Uani d . 1
C C13A 0.4488(4) 0.2470(4) 0.05653(15) 0.0208(9) Uani d . 1
H H13A 0.3979 0.3131 0.0512 0.025 Uiso calc R 1
C C14A 0.5390(4) 0.2171(4) 0.02848(14) 0.0219(10) Uani d . 1
H H14A 0.5496 0.2610 0.0037 0.026 Uiso calc R 1
C C15A 0.6157(4) 0.1207(4) 0.03686(14) 0.0185(9) Uani d . 1
C C16A 0.5999(4) 0.0553(4) 0.07241(14) 0.0191(9) Uani d . 1
H H16A 0.6517 -0.0103 0.0776 0.023 Uiso calc R 1
C C17A 0.5069(4) 0.0863(4) 0.10073(14) 0.0205(9) Uani d . 1
C C18A -0.3709(5) -0.2271(4) 0.33027(15) 0.0254(10) Uani d . 1
H H18A -0.4437 -0.2768 0.3364 0.038 Uiso calc R 1
H H18B -0.3542 -0.1745 0.3540 0.038 Uiso calc R 1
H H18C -0.2930 -0.2729 0.3265 0.038 Uiso calc R 1
C C19A 0.7975(4) 0.0121(4) 0.01702(13) 0.0258(9) Uani d . 1
H H19A 0.8646 0.0140 -0.0038 0.039 Uiso calc R 1
H H19B 0.7539 -0.0617 0.0158 0.039 Uiso calc R 1
H H19C 0.8379 0.0240 0.0456 0.039 Uiso calc R 1
C C20A 0.3297(5) 0.1863(4) 0.25036(15) 0.0244(10) Uani d . 1
H H20A 0.3550 0.2283 0.2764 0.037 Uiso calc R 1
H H20B 0.4077 0.1660 0.2357 0.037 Uiso calc R 1
H H20C 0.2831 0.1173 0.2577 0.037 Uiso calc R 1
C C21A 0.3104(5) 0.3691(4) 0.21103(15) 0.0272(11) Uani d . 1
H H21A 0.3367 0.4087 0.2375 0.041 Uiso calc R 1
H H21B 0.2515 0.4175 0.1935 0.041 Uiso calc R 1
H H21C 0.3876 0.3517 0.1955 0.041 Uiso calc R 1
O O1B 0.0237(3) 0.5205(3) 0.29461(10) 0.0185(7) Uani d . 1
H H1OB 0.0575 0.5816 0.2872 0.028 Uiso calc R 1
O O2B 0.4426(3) 0.4920(3) 0.12728(10) 0.0248(7) Uani d . 1
H H2OB 0.3817 0.5228 0.1396 0.037 Uiso calc R 1
O O3B -0.3984(3) 0.3513(3) 0.29813(11) 0.0239(7) Uani d . 1
O O4B 0.7198(3) 0.5498(3) 0.01704(9) 0.0245(7) Uani d . 1
N N1B 0.0417(4) 0.7064(3) 0.25147(11) 0.0153(7) Uani d . 1
N N2B 0.2808(3) 0.6524(3) 0.14586(11) 0.0177(8) Uani d . 1
C C1B -0.1043(4) 0.5220(4) 0.28372(14) 0.0159(9) Uani d . 1
C C2B -0.1811(4) 0.4342(4) 0.29751(14) 0.0165(9) Uani d . 1
H H2BA -0.1427 0.3744 0.3140 0.020 Uiso calc R 1
C C3B -0.3143(4) 0.4342(4) 0.28702(14) 0.0169(9) Uani d . 1
C C4B -0.3724(4) 0.5216(3) 0.26296(13) 0.0217(8) Uani d . 1
H H4BA -0.4635 0.5215 0.2561 0.026 Uiso calc R 1
C C5B -0.2955(4) 0.6084(3) 0.24926(12) 0.0192(8) Uani d . 1
H H5BA -0.3349 0.6681 0.2330 0.023 Uiso calc R 1
C C6B -0.1607(4) 0.6107(3) 0.25870(12) 0.0145(8) Uani d . 1
C C7B -0.0817(4) 0.7026(3) 0.24353(12) 0.0167(8) Uani d . 1
H H7BA -0.1228 0.7616 0.2273 0.020 Uiso calc R 1
C C8B 0.1125(4) 0.8016(4) 0.23531(14) 0.0170(9) Uani d . 1
H H8BA 0.1419 0.8510 0.2593 0.020 Uiso calc R 1
H H8BB 0.0531 0.8464 0.2160 0.020 Uiso calc R 1
C C9B 0.2314(4) 0.7652(4) 0.21122(14) 0.0159(9) Uani d . 1
C C10B 0.1783(4) 0.6988(4) 0.17085(14) 0.0182(9) Uani d . 1
H H10C 0.1224 0.6361 0.1798 0.022 Uiso calc R 1
H H10D 0.1235 0.7503 0.1526 0.022 Uiso calc R 1
C C11B 0.3146(4) 0.7064(4) 0.11325(14) 0.0188(9) Uani d . 1
H H11B 0.2717 0.7753 0.1057 0.023 Uiso calc R 1
C C12B 0.4176(4) 0.6650(4) 0.08728(14) 0.0159(9) Uani d . 1
C C13B 0.4603(4) 0.7312(4) 0.05423(15) 0.0220(10) Uani d . 1
H H13B 0.4198 0.8023 0.0485 0.026 Uiso calc R 1
C C14B 0.5593(4) 0.6967(4) 0.02957(14) 0.0218(10) Uani d . 1
H H14B 0.5859 0.7425 0.0069 0.026 Uiso calc R 1
C C15B 0.6199(4) 0.5924(4) 0.03885(14) 0.0192(9) Uani d . 1
C C16B 0.5792(4) 0.5246(4) 0.07104(14) 0.0186(9) Uani d . 1
H H16B 0.6200 0.4536 0.0766 0.022 Uiso calc R 1
C C17B 0.4790(4) 0.5600(4) 0.09529(14) 0.0186(9) Uani d . 1
C C18B -0.3488(5) 0.2615(4) 0.32414(15) 0.0237(10) Uani d . 1
H H18D -0.4206 0.2125 0.3318 0.036 Uiso calc R 1
H H18E -0.3051 0.2926 0.3500 0.036 Uiso calc R 1
H H18F -0.2865 0.2174 0.3086 0.036 Uiso calc R 1
C C19B 0.7753(4) 0.6216(4) -0.01412(12) 0.0259(9) Uani d . 1
H H19D 0.8464 0.5814 -0.0270 0.039 Uiso calc R 1
H H19E 0.8090 0.6908 -0.0004 0.039 Uiso calc R 1
H H19F 0.7081 0.6413 -0.0362 0.039 Uiso calc R 1
C C20B 0.3225(5) 0.6904(4) 0.23865(15) 0.0223(10) Uani d . 1
H H20D 0.3551 0.7327 0.2638 0.034 Uiso calc R 1
H H20E 0.3959 0.6669 0.2223 0.034 Uiso calc R 1
H H20F 0.2753 0.6232 0.2476 0.034 Uiso calc R 1
C C21B 0.3024(5) 0.8708(4) 0.19819(15) 0.0226(10) Uani d . 1
H H21D 0.3346 0.9121 0.2236 0.034 Uiso calc R 1
H H21E 0.2427 0.9192 0.1810 0.034 Uiso calc R 1
H H21F 0.3760 0.8494 0.1815 0.034 Uiso calc R 1
O O1C 0.9705(3) 0.7226(3) 0.35880(10) 0.0212(7) Uani d . 1
H H1OC 0.9287 0.6738 0.3718 0.032 Uiso calc R 1
O O2C 0.5073(4) 0.7503(3) 0.53140(11) 0.0352(9) Uani d . 1
H H2OC 0.5614 0.7169 0.5169 0.053 Uiso calc R 1
O O3C 1.3828(3) 0.9110(3) 0.37150(11) 0.0237(7) Uani d . 1
O O4C 0.2548(3) 0.6974(3) 0.64867(9) 0.0248(7) Uani d . 1
N N1C 0.9343(4) 0.5564(3) 0.41005(13) 0.0201(8) Uani d . 1
N N2C 0.6721(3) 0.5944(3) 0.51157(12) 0.0192(8) Uani d . 1
C C1C 1.0901(4) 0.7357(4) 0.37849(14) 0.0166(9) Uani d . 1
C C2C 1.1723(4) 0.8186(4) 0.36319(15) 0.0182(9) Uani d . 1
H H2CA 1.1452 0.8635 0.3393 0.022 Uiso calc R 1
C C3C 1.2939(5) 0.8338(4) 0.38354(15) 0.0201(10) Uani d . 1
C C4C 1.3338(4) 0.7691(3) 0.41939(13) 0.0238(9) Uani d . 1
H H4CA 1.4170 0.7811 0.4333 0.029 Uiso calc R 1
C C5C 1.2515(4) 0.6885(4) 0.43417(13) 0.0238(9) Uani d . 1
H H5CA 1.2785 0.6455 0.4586 0.029 Uiso calc R 1
C C6C 1.1278(4) 0.6685(4) 0.41391(13) 0.0192(9) Uani d . 1
C C7C 1.0469(4) 0.5769(4) 0.42793(13) 0.0188(9) Uani d . 1
H H7CA 1.0782 0.5308 0.4510 0.023 Uiso calc R 1
C C8C 0.8607(4) 0.4586(4) 0.42459(15) 0.0193(9) Uani d . 1
H H8CA 0.9179 0.4133 0.4444 0.023 Uiso calc R 1
H H8CB 0.8354 0.4103 0.3998 0.023 Uiso calc R 1
C C9C 0.7372(4) 0.4920(4) 0.44706(15) 0.0178(9) Uani d . 1
C C10C 0.7799(4) 0.5507(4) 0.48799(14) 0.0189(9) Uani d . 1
H H10E 0.8308 0.4968 0.5063 0.023 Uiso calc R 1
H H10F 0.8380 0.6143 0.4815 0.023 Uiso calc R 1
C C11C 0.6401(4) 0.5395(4) 0.54464(14) 0.0180(9) Uani d . 1
H H11C 0.6850 0.4714 0.5520 0.022 Uiso calc R 1
C C12C 0.5384(4) 0.5774(4) 0.57091(14) 0.0175(9) Uani d . 1
C C13C 0.5018(4) 0.5129(4) 0.60543(15) 0.0240(10) Uani d . 1
H H13C 0.5433 0.4421 0.6107 0.029 Uiso calc R 1
C C14C 0.4081(4) 0.5474(4) 0.63215(14) 0.0208(9) Uani d . 1
H H14C 0.3848 0.5010 0.6551 0.025 Uiso calc R 1
C C15C 0.3487(4) 0.6518(4) 0.62470(14) 0.0190(9) Uani d . 1
C C16C 0.3822(4) 0.7202(4) 0.59045(15) 0.0222(10) Uani d . 1
H H16C 0.3405 0.7911 0.5855 0.027 Uiso calc R 1
C C17C 0.4764(4) 0.6834(4) 0.56401(14) 0.0191(9) Uani d . 1
C C18C 1.3526(5) 0.9732(4) 0.33301(15) 0.0280(11) Uani d . 1
H H18G 1.4259 1.0227 0.3272 0.042 Uiso calc R 1
H H18H 1.2746 1.0191 0.3362 0.042 Uiso calc R 1
H H18I 1.3369 0.9202 0.3094 0.042 Uiso calc R 1
C C19C 0.2035(4) 0.6263(4) 0.68076(13) 0.0294(10) Uani d . 1
H H19G 0.1359 0.6674 0.6951 0.044 Uiso calc R 1
H H19H 0.2737 0.6052 0.7016 0.044 Uiso calc R 1
H H19I 0.1659 0.5578 0.6675 0.044 Uiso calc R 1
C C20C 0.6508(5) 0.5671(4) 0.41765(15) 0.0227(10) Uani d . 1
H H20G 0.6966 0.6379 0.4122 0.034 Uiso calc R 1
H H20H 0.5698 0.5840 0.4312 0.034 Uiso calc R 1
H H20I 0.6307 0.5275 0.3907 0.034 Uiso calc R 1
C C21C 0.6670(5) 0.3807(4) 0.45634(16) 0.0249(10) Uani d . 1
H H21G 0.7238 0.3333 0.4750 0.037 Uiso calc R 1
H H21H 0.6460 0.3405 0.4296 0.037 Uiso calc R 1
H H21I 0.5866 0.3972 0.4703 0.037 Uiso calc R 1
O O1D 0.9627(3) 0.2368(3) 0.36875(10) 0.0220(7) Uani d . 1
H H1OD 0.9275 0.1814 0.3802 0.033 Uiso calc R 1
O O2D 0.5330(3) 0.2384(3) 0.53526(10) 0.0222(7) Uani d . 1
H H2OD 0.5880 0.2074 0.5204 0.033 Uiso calc R 1
O O3D 1.3839(3) 0.4088(3) 0.36612(11) 0.0242(7) Uani d . 1
O O4D 0.2801(3) 0.1490(2) 0.65354(9) 0.0234(7) Uani d . 1
N N1D 0.9471(4) 0.0482(3) 0.40919(12) 0.0179(8) Uani d . 1
N N2D 0.7056(3) 0.0916(3) 0.51458(11) 0.0162(7) Uani d . 1
C C1D 1.0923(4) 0.2361(4) 0.37932(14) 0.0154(9) Uani d . 1
C C2D 1.1671(4) 0.3270(4) 0.36582(15) 0.0170(9) Uani d . 1
H H2DA 1.1280 0.3873 0.3497 0.020 Uiso calc R 1
C C3D 1.2996(4) 0.3266(4) 0.37661(13) 0.0179(9) Uani d . 1
C C4D 1.3579(4) 0.2355(4) 0.39994(12) 0.0217(8) Uani d . 1
H H4DA 1.4491 0.2350 0.4065 0.026 Uiso calc R 1
C C5D 1.2829(4) 0.1488(3) 0.41294(12) 0.0202(8) Uani d . 1
H H5DA 1.3228 0.0884 0.4288 0.024 Uiso calc R 1
C C6D 1.1482(4) 0.1464(4) 0.40346(13) 0.0186(9) Uani d . 1
C C7D 1.0702(4) 0.0522(4) 0.41742(13) 0.0171(9) Uani d . 1
H H7DA 1.1118 -0.0078 0.4330 0.021 Uiso calc R 1
C C8D 0.8731(4) -0.0498(4) 0.42389(15) 0.0183(9) Uani d . 1
H H8DA 0.9317 -0.0984 0.4420 0.022 Uiso calc R 1
H H8DB 0.8410 -0.0950 0.3990 0.022 Uiso calc R 1
C C9D 0.7567(4) -0.0131(4) 0.44929(13) 0.0159(9) Uani d . 1
C C10D 0.8091(4) 0.0483(4) 0.48896(13) 0.0168(9) Uani d . 1
H H10G 0.8648 -0.0042 0.5065 0.020 Uiso calc R 1
H H10H 0.8641 0.1123 0.4806 0.020 Uiso calc R 1
C C11D 0.6786(4) 0.0337(4) 0.54769(13) 0.0162(9) Uani d . 1
H H11D 0.7270 -0.0330 0.5545 0.019 Uiso calc R 1
C C12D 0.5765(4) 0.0676(4) 0.57480(13) 0.0146(8) Uani d . 1
C C13D 0.5430(4) -0.0012(4) 0.60902(14) 0.0186(9) Uani d . 1
H H13D 0.5899 -0.0693 0.6147 0.022 Uiso calc R 1
C C14D 0.4439(4) 0.0278(4) 0.63443(14) 0.0206(9) Uani d . 1
H H14D 0.4222 -0.0204 0.6571 0.025 Uiso calc R 1
C C15D 0.3758(4) 0.1286(4) 0.62660(14) 0.0173(9) Uani d . 1
C C16D 0.4059(4) 0.1999(4) 0.59310(14) 0.0184(9) Uani d . 1
H H16D 0.3589 0.2683 0.5880 0.022 Uiso calc R 1
C C17D 0.5057(4) 0.1693(4) 0.56734(13) 0.0144(8) Uani d . 1
C C18D 1.3332(5) 0.4999(4) 0.33981(15) 0.0256(11) Uani d . 1
H H18J 1.4046 0.5499 0.3326 0.038 Uiso calc R 1
H H18K 1.2697 0.5430 0.3552 0.038 Uiso calc R 1
H H18L 1.2908 0.4689 0.3137 0.038 Uiso calc R 1
C C19D 0.1930(4) 0.2402(4) 0.64351(13) 0.0308(10) Uani d . 1
H H19J 0.1202 0.2373 0.6622 0.046 Uiso calc R 1
H H19K 0.1597 0.2338 0.6138 0.046 Uiso calc R 1
H H19L 0.2392 0.3123 0.6476 0.046 Uiso calc R 1
C C20D 0.6640(5) 0.0628(4) 0.42166(15) 0.0203(9) Uani d . 1
H H20J 0.7093 0.1325 0.4145 0.030 Uiso calc R 1
H H20K 0.5876 0.0815 0.4374 0.030 Uiso calc R 1
H H20L 0.6363 0.0225 0.3955 0.030 Uiso calc R 1
C C21D 0.6852(5) -0.1219(4) 0.46105(15) 0.0203(9) Uani d . 1
H H21J 0.7444 -0.1703 0.4784 0.030 Uiso calc R 1
H H21K 0.6560 -0.1623 0.4351 0.030 Uiso calc R 1
H H21L 0.6097 -0.1024 0.4771 0.030 Uiso calc R 1

loop_
_atom_site_aniso_label
_atom_site_aniso_U_11
_atom_site_aniso_U_22
_atom_site_aniso_U_33
_atom_site_aniso_U_12
_atom_site_aniso_U_13
_atom_site_aniso_U_23
O1A 0.0173(15) 0.0210(15) 0.0240(16) -0.0013(12) -0.0019(12) 0.0030(12)
O2A 0.0359(19) 0.0327(18) 0.0284(17) 0.0136(14) 0.0157(14) 0.0148(14)
O3A 0.0203(17) 0.0249(17) 0.0278(18) -0.0048(14) -0.0008(14) -0.0001(14)
O4A 0.0213(14) 0.0300(17) 0.0192(14) 0.0067(13) 0.0053(11) 0.0015(12)
N1A 0.0196(19) 0.0165(19) 0.0202(19) 0.0041(15) 0.0077(15) -0.0005(15)
N2A 0.0224(19) 0.0186(18) 0.0231(19) -0.0034(14) 0.0068(15) -0.0020(14)
C1A 0.014(2) 0.018(2) 0.019(2) 0.0041(17) -0.0003(18) -0.0036(18)
C2A 0.019(2) 0.021(2) 0.015(2) 0.0083(18) -0.0035(17) -0.0010(17)
C3A 0.019(2) 0.020(2) 0.020(2) -0.0043(17) 0.0044(17) -0.0061(17)
C4A 0.0187(19) 0.028(2) 0.022(2) -0.0021(17) -0.0051(16) -0.0031(17)
C5A 0.021(2) 0.025(2) 0.025(2) 0.0027(17) -0.0047(16) 0.0019(17)
C6A 0.0158(19) 0.023(2) 0.0154(19) -0.0008(16) 0.0017(15) 0.0009(16)
C7A 0.023(2) 0.021(2) 0.0165(19) 0.0046(17) 0.0088(16) 0.0033(16)
C8A 0.025(2) 0.020(2) 0.018(2) 0.0026(18) 0.0096(18) -0.0008(17)
C9A 0.019(2) 0.016(2) 0.0142(19) -0.0040(16) 0.0010(15) -0.0057(15)
C10A 0.018(2) 0.023(2) 0.022(2) -0.0018(17) 0.0021(17) 0.0000(17)
C11A 0.0182(19) 0.016(2) 0.021(2) 0.0017(15) -0.0011(16) -0.0029(16)
C12A 0.0165(19) 0.017(2) 0.021(2) -0.0005(15) -0.0036(16) 0.0020(16)
C13A 0.023(2) 0.019(2) 0.020(2) 0.0042(17) 0.0021(17) 0.0039(16)
C14A 0.021(2) 0.024(2) 0.021(2) 0.0015(18) 0.0011(17) 0.0075(17)
C15A 0.018(2) 0.022(2) 0.0154(19) -0.0034(17) 0.0006(16) -0.0056(17)
C16A 0.020(2) 0.0143(19) 0.023(2) 0.0013(15) 0.0039(16) 0.0025(16)
C17A 0.023(2) 0.0154(19) 0.023(2) -0.0033(16) 0.0006(17) 0.0049(16)
C18A 0.028(2) 0.025(2) 0.024(2) -0.0040(19) 0.0039(19) -0.0014(18)
C19A 0.0160(19) 0.033(2) 0.029(2) 0.0092(17) 0.0001(16) -0.0039(18)
C20A 0.024(2) 0.024(2) 0.025(2) -0.0019(18) 0.0021(19) -0.0014(18)
C21A 0.031(2) 0.020(2) 0.031(3) -0.0061(19) 0.008(2) -0.0005(19)
O1B 0.0126(14) 0.0159(14) 0.0268(16) 0.0014(11) 0.0004(12) 0.0017(12)
O2B 0.0300(17) 0.0199(15) 0.0257(16) 0.0032(12) 0.0121(13) 0.0059(12)
O3B 0.0199(16) 0.0237(17) 0.0281(17) -0.0044(13) 0.0009(14) 0.0058(14)
O4B 0.0219(15) 0.0343(18) 0.0184(14) -0.0006(14) 0.0096(12) -0.0001(13)
N1B 0.0151(17) 0.0167(18) 0.0142(17) 0.0013(14) 0.0024(14) -0.0004(14)
N2B 0.0166(17) 0.0199(18) 0.0165(17) 0.0003(13) 0.0002(13) -0.0016(14)
C1B 0.016(2) 0.016(2) 0.016(2) 0.0021(17) 0.0002(17) -0.0011(17)
C2B 0.016(2) 0.021(2) 0.0125(19) 0.0075(17) 0.0010(16) 0.0009(16)
C3B 0.018(2) 0.0151(19) 0.018(2) 0.0006(16) 0.0044(16) -0.0019(16)
C4B 0.0146(18) 0.025(2) 0.026(2) 0.0026(16) 0.0024(16) -0.0013(17)
C5B 0.0167(18) 0.022(2) 0.0192(19) 0.0019(15) 0.0008(15) 0.0001(16)
C6B 0.0139(18) 0.0157(19) 0.0143(18) -0.0002(15) 0.0029(14) -0.0021(15)
C7B 0.021(2) 0.0163(19) 0.0128(18) 0.0006(16) 0.0034(15) 0.0001(15)
C8B 0.020(2) 0.017(2) 0.015(2) 0.0034(16) 0.0039(16) 0.0003(16)
C9B 0.0108(18) 0.0125(19) 0.024(2) 0.0017(15) -0.0009(16) -0.0011(16)
C10B 0.0134(19) 0.022(2) 0.019(2) -0.0018(16) 0.0010(16) -0.0043(17)
C11B 0.0186(19) 0.020(2) 0.017(2) 0.0028(16) -0.0035(15) -0.0010(16)
C12B 0.0145(18) 0.018(2) 0.0155(19) 0.0010(15) -0.0005(15) 0.0018(15)
C13B 0.023(2) 0.022(2) 0.021(2) 0.0059(17) 0.0004(16) 0.0056(17)
C14B 0.025(2) 0.024(2) 0.017(2) -0.0015(18) 0.0034(17) 0.0066(17)
C15B 0.0165(19) 0.026(2) 0.0154(19) -0.0022(16) 0.0022(15) -0.0038(16)
C16B 0.0156(19) 0.020(2) 0.020(2) 0.0024(15) -0.0009(15) -0.0007(16)
C17B 0.019(2) 0.018(2) 0.019(2) -0.0027(16) -0.0012(15) 0.0034(16)
C18B 0.023(2) 0.021(2) 0.026(2) -0.0050(17) -0.0001(18) 0.0054(17)
C19B 0.0197(19) 0.036(2) 0.022(2) -0.0110(17) 0.0068(16) -0.0032(17)
C20B 0.023(2) 0.020(2) 0.024(2) 0.0020(18) 0.0030(18) 0.0001(18)
C21B 0.022(2) 0.016(2) 0.030(2) -0.0048(17) 0.0055(18) -0.0014(17)
O1C 0.0163(14) 0.0251(17) 0.0218(15) -0.0020(12) -0.0029(12) 0.0028(12)
O2C 0.046(2) 0.0272(17) 0.0351(18) 0.0119(14) 0.0252(15) 0.0144(14)
O3C 0.0201(16) 0.0241(16) 0.0267(17) -0.0044(13) -0.0004(13) 0.0007(13)
O4C 0.0207(15) 0.0297(17) 0.0249(15) 0.0021(13) 0.0092(12) 0.0024(13)
N1C 0.0224(19) 0.0185(19) 0.0198(18) -0.0031(15) 0.0045(15) -0.0014(15)
N2C 0.0193(18) 0.0224(18) 0.0158(16) -0.0029(14) -0.0001(14) -0.0006(14)
C1C 0.016(2) 0.020(2) 0.014(2) 0.0018(18) 0.0030(17) -0.0045(17)
C2C 0.019(2) 0.017(2) 0.019(2) -0.0055(17) 0.0059(18) -0.0003(17)
C3C 0.019(2) 0.017(2) 0.024(2) 0.0004(17) 0.0042(17) -0.0028(17)
C4C 0.0165(19) 0.028(2) 0.027(2) 0.0027(17) -0.0017(16) 0.0001(18)
C5C 0.022(2) 0.029(2) 0.020(2) 0.0071(17) 0.0008(16) 0.0034(17)
C6C 0.019(2) 0.019(2) 0.020(2) 0.0027(16) 0.0053(16) -0.0031(16)
C7C 0.019(2) 0.021(2) 0.0163(19) 0.0057(16) 0.0001(16) -0.0004(16)
C8C 0.021(2) 0.014(2) 0.022(2) -0.0031(17) -0.0008(17) -0.0017(17)
C9C 0.019(2) 0.016(2) 0.0188(19) -0.0016(16) 0.0036(16) -0.0001(15)
C10C 0.018(2) 0.019(2) 0.019(2) -0.0036(16) 0.0022(16) -0.0020(16)
C11C 0.018(2) 0.016(2) 0.020(2) -0.0009(16) -0.0001(16) 0.0016(15)
C12C 0.019(2) 0.018(2) 0.0158(19) -0.0031(16) 0.0029(16) 0.0006(15)
C13C 0.029(2) 0.018(2) 0.024(2) 0.0005(18) 0.0041(18) 0.0034(17)
C14C 0.023(2) 0.023(2) 0.0170(19) -0.0011(18) 0.0051(16) 0.0053(16)
C15C 0.0133(19) 0.027(2) 0.0165(19) -0.0038(16) 0.0029(16) 0.0005(17)
C16C 0.023(2) 0.018(2) 0.025(2) 0.0030(16) 0.0038(17) 0.0060(16)
C17C 0.020(2) 0.020(2) 0.0173(19) -0.0017(16) 0.0047(16) 0.0047(15)
C18C 0.030(2) 0.028(2) 0.026(2) -0.009(2) 0.003(2) 0.003(2)
C19C 0.031(2) 0.034(2) 0.025(2) -0.0124(19) 0.0130(18) 0.0011(18)
C20C 0.021(2) 0.026(2) 0.020(2) 0.0018(18) -0.0037(17) 0.0001(17)
C21C 0.026(2) 0.018(2) 0.030(2) -0.0068(19) 0.0026(18) -0.0005(18)
O1D 0.0151(14) 0.0239(16) 0.0268(17) -0.0016(12) 0.0000(12) 0.0045(13)
O2D 0.0252(16) 0.0187(14) 0.0237(15) 0.0046(12) 0.0088(12) 0.0064(11)
O3D 0.0186(16) 0.0260(17) 0.0280(17) -0.0045(13) 0.0009(14) 0.0078(14)
O4D 0.0158(14) 0.0337(18) 0.0214(14) 0.0027(13) 0.0057(11) 0.0024(13)
N1D 0.0207(19) 0.0186(19) 0.0148(17) -0.0026(15) 0.0049(15) -0.0013(14)
N2D 0.0161(17) 0.0176(17) 0.0154(16) -0.0024(13) 0.0060(13) -0.0015(13)
C1D 0.014(2) 0.023(2) 0.0102(19) -0.0004(17) 0.0058(16) -0.0031(17)
C2D 0.019(2) 0.014(2) 0.018(2) -0.0035(16) 0.0044(17) 0.0009(16)
C3D 0.018(2) 0.025(2) 0.0113(18) -0.0038(17) 0.0027(15) 0.0020(16)
C4D 0.0156(18) 0.030(2) 0.0187(19) 0.0022(17) -0.0037(15) 0.0024(16)
C5D 0.022(2) 0.023(2) 0.0152(18) 0.0051(16) 0.0013(15) 0.0022(15)
C6D 0.021(2) 0.022(2) 0.0142(19) 0.0025(16) 0.0061(15) 0.0005(16)
C7D 0.019(2) 0.018(2) 0.0143(19) 0.0047(16) 0.0029(15) -0.0007(15)
C8D 0.022(2) 0.011(2) 0.022(2) -0.0029(17) -0.0012(18) -0.0016(17)
C9D 0.020(2) 0.017(2) 0.0112(17) -0.0048(16) 0.0012(15) 0.0014(15)
C10D 0.0152(19) 0.020(2) 0.0159(19) 0.0024(16) 0.0064(15) -0.0007(15)
C11D 0.0156(19) 0.016(2) 0.0168(19) -0.0014(15) -0.0008(15) -0.0004(15)
C12D 0.0116(18) 0.0176(19) 0.0144(18) 0.0003(15) -0.0009(15) 0.0005(14)
C13D 0.017(2) 0.021(2) 0.0173(19) 0.0026(16) -0.0008(16) 0.0061(16)
C14D 0.022(2) 0.026(2) 0.0139(19) 0.0002(18) -0.0006(16) 0.0062(16)
C15D 0.0125(19) 0.027(2) 0.0126(18) -0.0019(17) -0.0004(15) 0.0001(17)
C16D 0.0133(19) 0.023(2) 0.019(2) 0.0004(15) -0.0015(15) 0.0003(16)
C17D 0.0146(18) 0.0181(19) 0.0105(17) -0.0011(15) 0.0000(14) 0.0000(14)
C18D 0.030(2) 0.021(2) 0.027(2) -0.0068(18) 0.0028(19) 0.0066(18)
C19D 0.027(2) 0.042(3) 0.024(2) 0.011(2) 0.0015(18) -0.0033(19)
C20D 0.020(2) 0.021(2) 0.019(2) 0.0002(17) -0.0044(16) 0.0020(16)
C21D 0.023(2) 0.014(2) 0.024(2) -0.0001(17) 0.0043(17) 0.0004(16)

loop_
_atom_type_symbol
_atom_type_description
_atom_type_scat_dispersion_real
_atom_type_scat_dispersion_imag
_atom_type_scat_source
C C 0.0033 0.0000 'International Tables Vol C Tables 4.2.6.8 and 6.1.1.4'
H H 0.0000 0.0000 'International Tables Vol C Tables 4.2.6.8 and 6.1.1.4'
N N 0.0061 0.0000 'International Tables Vol C Tables 4.2.6.8 and 6.1.1.4'
O O 0.0106 0.0000 'International Tables Vol C Tables 4.2.6.8 and 6.1.1.4'

loop_
_geom_angle_atom_site_label_1
_geom_angle_atom_site_label_2
_geom_angle_atom_site_label_3
_geom_angle
C1A O1A H1OA 109.5
C17A O2A H2OA 109.5
C3A O3A C18A 117.9(4)
C15A O4A C19A 117.4(3)
C7A N1A C8A 118.7(4)
C11A N2A C10A 118.0(4)
O1A C1A C2A 118.7(4)
O1A C1A C6A 120.8(4)
C2A C1A C6A 120.5(4)
C1A C2A C3A 119.9(4)
C1A C2A H2AA 120.0
C3A C2A H2AA 120.0
O3A C3A C4A 115.6(4)
O3A C3A C2A 123.7(4)
C4A C3A C2A 120.7(4)
C5A C4A C3A 119.0(4)
C5A C4A H4AA 120.5
C3A C4A H4AA 120.5
C4A C5A C6A 122.2(4)
C4A C5A H5AA 118.9
C6A C5A H5AA 118.9
C5A C6A C1A 117.5(4)
C5A C6A C7A 121.6(4)
C1A C6A C7A 120.9(4)
N1A C7A C6A 122.4(4)
N1A C7A H7AA 118.8
C6A C7A H7AA 118.8
N1A C8A C9A 113.5(4)
N1A C8A H8AA 108.9
C9A C8A H8AA 108.9
N1A C8A H8AB 108.9
C9A C8A H8AB 108.9
H8AA C8A H8AB 107.7
C21A C9A C20A 110.0(4)
C21A C9A C8A 108.2(4)
C20A C9A C8A 111.3(4)
C21A C9A C10A 109.9(4)
C20A C9A C10A 111.0(4)
C8A C9A C10A 106.4(4)
N2A C10A C9A 113.7(4)
N2A C10A H10A 108.8
C9A C10A H10A 108.8
N2A C10A H10B 108.8
C9A C10A H10B 108.8
H10A C10A H10B 107.7
N2A C11A C12A 122.4(4)
N2A C11A H11A 118.8
C12A C11A H11A 118.8
C13A C12A C17A 118.2(4)
C13A C12A C11A 120.0(4)
C17A C12A C11A 121.8(4)
C14A C13A C12A 121.9(4)
C14A C13A H13A 119.0
C12A C13A H13A 119.0
C13A C14A C15A 119.0(4)
C13A C14A H14A 120.5
C15A C14A H14A 120.5
O4A C15A C16A 124.4(4)
O4A C15A C14A 114.5(4)
C16A C15A C14A 121.1(4)
C15A C16A C17A 119.4(4)
C15A C16A H16A 120.3
C17A C16A H16A 120.3
O2A C17A C16A 118.5(4)
O2A C17A C12A 121.1(4)
C16A C17A C12A 120.4(4)
O3A C18A H18A 109.5
O3A C18A H18B 109.5
H18A C18A H18B 109.5
O3A C18A H18C 109.5
H18A C18A H18C 109.5
H18B C18A H18C 109.5
O4A C19A H19A 109.5
O4A C19A H19B 109.5
H19A C19A H19B 109.5
O4A C19A H19C 109.5
H19A C19A H19C 109.5
H19B C19A H19C 109.5
C9A C20A H20A 109.5
C9A C20A H20B 109.5
H20A C20A H20B 109.5
C9A C20A H20C 109.5
H20A C20A H20C 109.5
H20B C20A H20C 109.5
C9A C21A H21A 109.5
C9A C21A H21B 109.5
H21A C21A H21B 109.5
C9A C21A H21C 109.5
H21A C21A H21C 109.5
H21B C21A H21C 109.5
C1B O1B H1OB 109.5
C17B O2B H2OB 109.5
C3B O3B C18B 118.2(4)
C15B O4B C19B 117.9(3)
C7B N1B C8B 118.1(4)
C11B N2B C10B 119.1(4)
O1B C1B C2B 118.5(4)
O1B C1B C6B 121.1(4)
C2B C1B C6B 120.3(4)
C1B C2B C3B 119.8(4)
C1B C2B H2BA 120.1
C3B C2B H2BA 120.1
O3B C3B C2B 124.7(4)
O3B C3B C4B 114.3(4)
C2B C3B C4B 120.9(4)
C5B C4B C3B 119.0(4)
C5B C4B H4BA 120.5
C3B C4B H4BA 120.5
C4B C5B C6B 121.8(4)
C4B C5B H5BA 119.1
C6B C5B H5BA 119.1
C5B C6B C1B 118.2(4)
C5B C6B C7B 120.7(4)
C1B C6B C7B 121.1(4)
N1B C7B C6B 121.9(4)
N1B C7B H7BA 119.0
C6B C7B H7BA 119.0
N1B C8B C9B 112.8(4)
N1B C8B H8BA 109.0
C9B C8B H8BA 109.0
N1B C8B H8BB 109.0
C9B C8B H8BB 109.0
H8BA C8B H8BB 107.8
C21B C9B C20B 110.0(4)
C21B C9B C8B 108.3(4)
C20B C9B C8B 111.3(4)
C21B C9B C10B 110.0(4)
C20B C9B C10B 110.2(4)
C8B C9B C10B 107.0(3)
N2B C10B C9B 113.5(3)
N2B C10B H10C 108.9
C9B C10B H10C 108.9
N2B C10B H10D 108.9
C9B C10B H10D 108.9
H10C C10B H10D 107.7
N2B C11B C12B 121.6(4)
N2B C11B H11B 119.2
C12B C11B H11B 119.2
C13B C12B C17B 118.0(4)
C13B C12B C11B 120.1(4)
C17B C12B C11B 121.8(4)
C14B C13B C12B 122.1(4)
C14B C13B H13B 118.9
C12B C13B H13B 118.9
C13B C14B C15B 118.4(4)
C13B C14B H14B 120.8
C15B C14B H14B 120.8
O4B C15B C16B 115.3(4)
O4B C15B C14B 123.8(4)
C16B C15B C14B 120.9(4)
C15B C16B C17B 120.0(4)
C15B C16B H16B 120.0
C17B C16B H16B 120.0
O2B C17B C16B 118.5(4)
O2B C17B C12B 120.9(4)
C16B C17B C12B 120.5(4)
O3B C18B H18D 109.5
O3B C18B H18E 109.5
H18D C18B H18E 109.5
O3B C18B H18F 109.5
H18D C18B H18F 109.5
H18E C18B H18F 109.5
O4B C19B H19D 109.5
O4B C19B H19E 109.5
H19D C19B H19E 109.5
O4B C19B H19F 109.5
H19D C19B H19F 109.5
H19E C19B H19F 109.5
C9B C20B H20D 109.5
C9B C20B H20E 109.5
H20D C20B H20E 109.5
C9B C20B H20F 109.5
H20D C20B H20F 109.5
H20E C20B H20F 109.5
C9B C21B H21D 109.5
C9B C21B H21E 109.5
H21D C21B H21E 109.5
C9B C21B H21F 109.5
H21D C21B H21F 109.5
H21E C21B H21F 109.5
C1C O1C H1OC 109.5
C17C O2C H2OC 109.5
C3C O3C C18C 117.5(4)
C15C O4C C19C 117.2(3)
C7C N1C C8C 118.7(4)
C11C N2C C10C 118.1(4)
O1C C1C C2C 118.3(4)
O1C C1C C6C 120.0(4)
C2C C1C C6C 121.7(4)
C3C C2C C1C 118.7(4)
C3C C2C H2CA 120.7
C1C C2C H2CA 120.7
O3C C3C C2C 124.2(4)
O3C C3C C4C 114.8(4)
C2C C3C C4C 121.0(4)
C5C C4C C3C 119.5(4)
C5C C4C H4CA 120.2
C3C C4C H4CA 120.2
C4C C5C C6C 121.4(4)
C4C C5C H5CA 119.3
C6C C5C H5CA 119.3
C1C C6C C5C 117.7(4)
C1C C6C C7C 121.8(4)
C5C C6C C7C 120.5(4)
N1C C7C C6C 121.9(4)
N1C C7C H7CA 119.1
C6C C7C H7CA 119.1
N1C C8C C9C 113.3(4)
N1C C8C H8CA 108.9
C9C C8C H8CA 108.9
N1C C8C H8CB 108.9
C9C C8C H8CB 108.9
H8CA C8C H8CB 107.7
C10C C9C C20C 112.4(4)
C10C C9C C21C 110.3(4)
C20C C9C C21C 110.4(4)
C10C C9C C8C 107.7(4)
C20C C9C C8C 109.6(4)
C21C C9C C8C 106.1(4)
N2C C10C C9C 113.9(4)
N2C C10C H10E 108.8
C9C C10C H10E 108.8
N2C C10C H10F 108.8
C9C C10C H10F 108.8
H10E C10C H10F 107.7
N2C C11C C12C 122.5(4)
N2C C11C H11C 118.8
C12C C11C H11C 118.8
C13C C12C C17C 117.5(4)
C13C C12C C11C 121.0(4)
C17C C12C C11C 121.4(4)
C14C C13C C12C 123.0(4)
C14C C13C H13C 118.5
C12C C13C H13C 118.5
C13C C14C C15C 118.4(4)
C13C C14C H14C 120.8
C15C C14C H14C 120.8
O4C C15C C14C 124.9(4)
O4C C15C C16C 114.2(4)
C14C C15C C16C 120.9(4)
C17C C16C C15C 119.5(4)
C17C C16C H16C 120.2
C15C C16C H16C 120.2
O2C C17C C16C 118.6(4)
O2C C17C C12C 120.7(4)
C16C C17C C12C 120.7(4)
O3C C18C H18G 109.5
O3C C18C H18H 109.5
H18G C18C H18H 109.5
O3C C18C H18I 109.5
H18G C18C H18I 109.5
H18H C18C H18I 109.5
O4C C19C H19G 109.5
O4C C19C H19H 109.5
H19G C19C H19H 109.5
O4C C19C H19I 109.5
H19G C19C H19I 109.5
H19H C19C H19I 109.5
C9C C20C H20G 109.5
C9C C20C H20H 109.5
H20G C20C H20H 109.5
C9C C20C H20I 109.5
H20G C20C H20I 109.5
H20H C20C H20I 109.5
C9C C21C H21G 109.5
C9C C21C H21H 109.5
H21G C21C H21H 109.5
C9C C21C H21I 109.5
H21G C21C H21I 109.5
H21H C21C H21I 109.5
C1D O1D H1OD 109.5
C17D O2D H2OD 109.5
C3D O3D C18D 117.5(4)
C15D O4D C19D 117.7(3)
C7D N1D C8D 119.2(4)
C11D N2D C10D 117.3(4)
O1D C1D C2D 118.1(4)
O1D C1D C6D 120.2(4)
C2D C1D C6D 121.8(4)
C3D C2D C1D 118.2(4)
C3D C2D H2DA 120.9
C1D C2D H2DA 120.9
O3D C3D C2D 124.8(4)
O3D C3D C4D 114.5(4)
C2D C3D C4D 120.7(4)
C5D C4D C3D 119.9(4)
C5D C4D H4DA 120.0
C3D C4D H4DA 120.0
C4D C5D C6D 121.5(4)
C4D C5D H5DA 119.3
C6D C5D H5DA 119.3
C5D C6D C1D 117.9(4)
C5D C6D C7D 120.5(4)
C1D C6D C7D 121.6(4)
N1D C7D C6D 121.6(4)
N1D C7D H7DA 119.2
C6D C7D H7DA 119.2
N1D C8D C9D 111.9(4)
N1D C8D H8DA 109.2
C9D C8D H8DA 109.2
N1D C8D H8DB 109.2
C9D C8D H8DB 109.2
H8DA C8D H8DB 107.9
C10D C9D C21D 110.7(4)
C10D C9D C20D 111.5(4)
C21D C9D C20D 109.5(4)
C10D C9D C8D 108.2(4)
C21D C9D C8D 106.7(4)
C20D C9D C8D 110.1(4)
N2D C10D C9D 112.7(4)
N2D C10D H10G 109.1
C9D C10D H10G 109.1
N2D C10D H10H 109.1
C9D C10D H10H 109.1
H10G C10D H10H 107.8
N2D C11D C12D 121.9(4)
N2D C11D H11D 119.1
C12D C11D H11D 119.1
C13D C12D C17D 118.0(4)
C13D C12D C11D 120.6(4)
C17D C12D C11D 121.3(4)
C14D C13D C12D 121.6(4)
C14D C13D H13D 119.2
C12D C13D H13D 119.2
C13D C14D C15D 119.4(4)
C13D C14D H14D 120.3
C15D C14D H14D 120.3
O4D C15D C14D 114.6(4)
O4D C15D C16D 124.4(4)
C14D C15D C16D 121.0(4)
C17D C16D C15D 119.1(4)
C17D C16D H16D 120.5
C15D C16D H16D 120.5
O2D C17D C16D 118.3(4)
O2D C17D C12D 120.8(4)
C16D C17D C12D 120.8(4)
O3D C18D H18J 109.5
O3D C18D H18K 109.5
H18J C18D H18K 109.5
O3D C18D H18L 109.5
H18J C18D H18L 109.5
H18K C18D H18L 109.5
O4D C19D H19J 109.5
O4D C19D H19K 109.5
H19J C19D H19K 109.5
O4D C19D H19L 109.5
H19J C19D H19L 109.5
H19K C19D H19L 109.5
C9D C20D H20J 109.5
C9D C20D H20K 109.5
H20J C20D H20K 109.5
C9D C20D H20L 109.5
H20J C20D H20L 109.5
H20K C20D H20L 109.5
C9D C21D H21J 109.5
C9D C21D H21K 109.5
H21J C21D H21K 109.5
C9D C21D H21L 109.5
H21J C21D H21L 109.5
H21K C21D H21L 109.5

loop_
_geom_bond_atom_site_label_1
_geom_bond_atom_site_label_2
_geom_bond_distance
O1A C1A 1.350(5)
O1A H1OA 0.84
O2A C17A 1.351(5)
O2A H2OA 0.84
O3A C3A 1.372(6)
O3A C18A 1.426(6)
O4A C15A 1.362(5)
O4A C19A 1.428(5)
N1A C7A 1.276(6)
N1A C8A 1.449(6)
N2A C11A 1.281(6)
N2A C10A 1.455(6)
C1A C2A 1.378(7)
C1A C6A 1.419(6)
C2A C3A 1.396(6)
C2A H2AA 0.95
C3A C4A 1.391(6)
C4A C5A 1.372(5)
C4A H4AA 0.95
C5A C6A 1.405(6)
C5A H5AA 0.95
C6A C7A 1.442(6)
C7A H7AA 0.95
C8A C9A 1.534(6)
C8A H8AA 0.99
C8A H8AB 0.99
C9A C21A 1.517(6)
C9A C20A 1.526(6)
C9A C10A 1.560(6)
C10A H10A 0.99
C10A H10B 0.99
C11A C12A 1.451(6)
C11A H11A 0.95
C12A C13A 1.400(6)
C12A C17A 1.409(6)
C13A C14A 1.366(6)
C13A H13A 0.95
C14A C15A 1.403(6)
C14A H14A 0.95
C15A C16A 1.379(6)
C16A C17A 1.396(6)
C16A H16A 0.95
C18A H18A 0.98
C18A H18B 0.98
C18A H18C 0.98
C19A H19A 0.98
C19A H19B 0.98
C19A H19C 0.98
C20A H20A 0.98
C20A H20B 0.98
C20A H20C 0.98
C21A H21A 0.98
C21A H21B 0.98
C21A H21C 0.98
O1B C1B 1.342(5)
O1B H1OB 0.84
O2B C17B 1.360(5)
O2B H2OB 0.84
O3B C3B 1.366(5)
O3B C18B 1.418(6)
O4B C15B 1.366(5)
O4B C19B 1.441(5)
N1B C7B 1.281(5)
N1B C8B 1.449(6)
N2B C11B 1.276(6)
N2B C10B 1.461(5)
C1B C2B 1.390(6)
C1B C6B 1.415(6)
C2B C3B 1.392(6)
C2B H2BA 0.95
C3B C4B 1.396(6)
C4B C5B 1.380(5)
C4B H4BA 0.95
C5B C6B 1.402(5)
C5B H5BA 0.95
C6B C7B 1.455(6)
C7B H7BA 0.95
C8B C9B 1.540(6)
C8B H8BA 0.99
C8B H8BB 0.99
C9B C21B 1.515(6)
C9B C20B 1.522(6)
C9B C10B 1.566(6)
C10B H10C 0.99
C10B H10D 0.99
C11B C12B 1.462(6)
C11B H11B 0.95
C12B C13B 1.394(6)
C12B C17B 1.409(6)
C13B C14B 1.379(6)
C13B H13B 0.95
C14B C15B 1.405(6)
C14B H14B 0.95
C15B C16B 1.377(6)
C16B C17B 1.384(6)
C16B H16B 0.95
C18B H18D 0.98
C18B H18E 0.98
C18B H18F 0.98
C19B H19D 0.98
C19B H19E 0.98
C19B H19F 0.98
C20B H20D 0.98
C20B H20E 0.98
C20B H20F 0.98
C21B H21D 0.98
C21B H21E 0.98
C21B H21F 0.98
O1C C1C 1.355(5)
O1C H1OC 0.84
O2C C17C 1.350(5)
O2C H2OC 0.84
O3C C3C 1.362(6)
O3C C18C 1.437(6)
O4C C15C 1.372(5)
O4C C19C 1.439(5)
N1C C7C 1.282(6)
N1C C8C 1.469(6)
N2C C11C 1.288(6)
N2C C10C 1.466(6)
C1C C2C 1.398(6)
C1C C6C 1.407(6)
C2C C3C 1.385(7)
C2C H2CA 0.95
C3C C4C 1.405(6)
C4C C5C 1.374(6)
C4C H4CA 0.95
C5C C6C 1.411(6)
C5C H5CA 0.95
C6C C7C 1.450(6)
C7C H7CA 0.95
C8C C9C 1.543(6)
C8C H8CA 0.99
C8C H8CB 0.99
C9C C10C 1.507(6)
C9C C20C 1.530(7)
C9C C21C 1.538(6)
C10C H10E 0.99
C10C H10F 0.99
C11C C12C 1.444(6)
C11C H11C 0.95
C12C C13C 1.399(6)
C12C C17C 1.417(6)
C13C C14C 1.379(6)
C13C H13C 0.95
C14C C15C 1.391(6)
C14C H14C 0.95
C15C C16C 1.408(6)
C16C C17C 1.386(6)
C16C H16C 0.95
C18C H18G 0.98
C18C H18H 0.98
C18C H18I 0.98
C19C H19G 0.98
C19C H19H 0.98
C19C H19I 0.98
C20C H20G 0.98
C20C H20H 0.98
C20C H20I 0.98
C21C H21G 0.98
C21C H21H 0.98
C21C H21I 0.98
O1D C1D 1.356(5)
O1D H1OD 0.84
O2D C17D 1.343(5)
O2D H2OD 0.84
O3D C3D 1.357(6)
O3D C18D 1.438(6)
O4D C15D 1.359(5)
O4D C19D 1.425(5)
N1D C7D 1.280(6)
N1D C8D 1.475(6)
N2D C11D 1.292(5)
N2D C10D 1.466(5)
C1D C2D 1.403(6)
C1D C6D 1.408(6)
C2D C3D 1.387(6)
C2D H2DA 0.95
C3D C4D 1.417(6)
C4D C5D 1.360(5)
C4D H4DA 0.95
C5D C6D 1.402(6)
C5D H5DA 0.95
C6D C7D 1.455(6)
C7D H7DA 0.95
C8D C9D 1.543(6)
C8D H8DA 0.99
C8D H8DB 0.99
C9D C10D 1.518(6)
C9D C21D 1.537(6)
C9D C20D 1.541(6)
C10D H10G 0.99
C10D H10H 0.99
C11D C12D 1.450(6)
C11D H11D 0.95
C12D C13D 1.410(6)
C12D C17D 1.417(6)
C13D C14D 1.376(6)
C13D H13D 0.95
C14D C15D 1.398(6)
C14D H14D 0.95
C15D C16D 1.401(6)
C16D C17D 1.395(6)
C16D H16D 0.95
C18D H18J 0.98
C18D H18K 0.98
C18D H18L 0.98
C19D H19J 0.98
C19D H19K 0.98
C19D H19L 0.98
C20D H20J 0.98
C20D H20K 0.98
C20D H20L 0.98
C21D H21J 0.98
C21D H21K 0.98
C21D H21L 0.98

loop_
_geom_hbond_atom_site_label_D
_geom_hbond_atom_site_label_H
_geom_hbond_atom_site_label_A
_geom_hbond_site_symmetry_A
_geom_hbond_distance_DH
_geom_hbond_distance_HA
_geom_hbond_distance_DA
_geom_hbond_angle_DHA
_geom_hbond_publ_flag
O1A H1OA N1A . 0.84 1.84 2.582(4) 146 y
O2A H2OA N2A . 0.84 1.87 2.621(4) 147 y
O1B H1OB N1B . 0.84 1.86 2.595(4) 145 y
O2B H2OB N2B . 0.84 1.87 2.611(4) 147 y
O1C H1OC N1C . 0.84 1.84 2.584(5) 147 y
O2C H2OC N2C . 0.84 1.86 2.607(5) 148 y
O1D H1OD N1D . 0.84 1.83 2.578(4) 148 y
O2D H2OD N2D . 0.84 1.85 2.598(4) 148 y
C2A H2AA O1C 1_445 0.95 2.55 3.426(5) 154 y
C2B H2BA O1D 1_455 0.95 2.56 3.504(5) 171 y
C2C H2CA O1A 1_665 0.95 2.53 3.399(5) 151 y
C2D H2DA O1B 1_655 0.95 2.54 3.475(5) 168 y
C19C H19H Cg1 2_565 0.98 2.72 3.421(4) 129 y
C19D H19K Cg2 2_465 0.98 2.66 3.405(4) 133 y
C19B H19F Cg3 2_464 0.98 2.76 3.479(4) 131 y
C10B H10D Cg4 2_464 0.99 2.81 3.803(5) 178 y
C19A H19C Cg4 2_554 0.98 2.61 3.385(4) 136 y

loop_
_geom_torsion_atom_site_label_1
_geom_torsion_atom_site_label_2
_geom_torsion_atom_site_label_3
_geom_torsion_atom_site_label_4
_geom_torsion
O1A C1A C2A C3A -179.9(4)
C6A C1A C2A C3A 0.5(7)
C18A O3A C3A C4A -175.1(4)
C18A O3A C3A C2A 6.3(6)
C1A C2A C3A O3A -178.8(4)
C1A C2A C3A C4A 2.6(7)
O3A C3A C4A C5A 178.1(4)
C2A C3A C4A C5A -3.2(7)
C3A C4A C5A C6A 0.7(6)
C4A C5A C6A C1A 2.3(6)
C4A C5A C6A C7A -175.7(4)
O1A C1A C6A C5A 177.5(4)
C2A C1A C6A C5A -2.9(6)
O1A C1A C6A C7A -4.4(6)
C2A C1A C6A C7A 175.2(4)
C8A N1A C7A C6A -176.6(4)
C5A C6A C7A N1A 179.7(4)
C1A C6A C7A N1A 1.7(6)
C7A N1A C8A C9A -114.6(4)
N1A C8A C9A C21A -176.8(4)
N1A C8A C9A C20A -55.9(5)
N1A C8A C9A C10A 65.1(5)
C11A N2A C10A C9A -106.5(5)
C21A C9A C10A N2A 62.9(5)
C20A C9A C10A N2A -59.0(5)
C8A C9A C10A N2A 179.8(4)
C10A N2A C11A C12A -176.2(4)
N2A C11A C12A C13A -178.6(4)
N2A C11A C12A C17A 2.9(7)
C17A C12A C13A C14A 1.1(7)
C11A C12A C13A C14A -177.4(4)
C12A C13A C14A C15A -1.2(7)
C19A O4A C15A C16A -8.3(6)
C19A O4A C15A C14A 171.5(4)
C13A C14A C15A O4A -178.8(4)
C13A C14A C15A C16A 1.0(7)
O4A C15A C16A C17A 179.1(4)
C14A C15A C16A C17A -0.7(7)
C15A C16A C17A O2A 179.7(4)
C15A C16A C17A C12A 0.6(7)
C13A C12A C17A O2A -179.8(4)
C11A C12A C17A O2A -1.4(6)
C13A C12A C17A C16A -0.7(6)
C11A C12A C17A C16A 177.7(4)
O1B C1B C2B C3B 179.4(4)
C6B C1B C2B C3B -0.7(6)
C18B O3B C3B C2B 3.6(6)
C18B O3B C3B C4B -177.3(4)
C1B C2B C3B O3B 178.7(4)
C1B C2B C3B C4B -0.4(6)
O3B C3B C4B C5B -178.6(4)
C2B C3B C4B C5B 0.6(6)
C3B C4B C5B C6B 0.2(6)
C4B C5B C6B C1B -1.3(6)
C4B C5B C6B C7B 179.5(3)
O1B C1B C6B C5B -178.6(4)
C2B C1B C6B C5B 1.5(6)
O1B C1B C6B C7B 0.7(6)
C2B C1B C6B C7B -179.2(4)
C8B N1B C7B C6B -179.6(4)
C5B C6B C7B N1B -179.6(4)
C1B C6B C7B N1B 1.2(6)
C7B N1B C8B C9B -129.7(4)
N1B C8B C9B C21B -176.5(4)
N1B C8B C9B C20B -55.5(5)
N1B C8B C9B C10B 64.9(4)
C11B N2B C10B C9B -98.1(5)
C21B C9B C10B N2B 66.1(5)
C20B C9B C10B N2B -55.3(5)
C8B C9B C10B N2B -176.5(4)
C10B N2B C11B C12B 179.2(4)
N2B C11B C12B C13B -174.1(4)
N2B C11B C12B C17B 4.1(6)
C17B C12B C13B C14B 0.1(7)
C11B C12B C13B C14B 178.4(4)
C12B C13B C14B C15B -1.1(7)
C19B O4B C15B C16B -173.9(4)
C19B O4B C15B C14B 7.0(6)
C13B C14B C15B O4B -179.3(4)
C13B C14B C15B C16B 1.7(7)
O4B C15B C16B C17B 179.7(4)
C14B C15B C16B C17B -1.2(7)
C15B C16B C17B O2B -179.0(4)
C15B C16B C17B C12B 0.2(6)
C13B C12B C17B O2B 179.5(4)
C11B C12B C17B O2B 1.2(6)
C13B C12B C17B C16B 0.4(6)
C11B C12B C17B C16B -177.9(4)
O1C C1C C2C C3C 179.0(4)
C6C C1C C2C C3C 0.3(7)
C18C O3C C3C C2C -5.8(7)
C18C O3C C3C C4C 174.9(4)
C1C C2C C3C O3C 179.5(4)
C1C C2C C3C C4C -1.2(7)
O3C C3C C4C C5C -179.9(4)
C2C C3C C4C C5C 0.8(7)
C3C C4C C5C C6C 0.5(6)
O1C C1C C6C C5C -177.7(4)
C2C C1C C6C C5C 1.0(6)
O1C C1C C6C C7C 6.0(6)
C2C C1C C6C C7C -175.3(4)
C4C C5C C6C C1C -1.4(6)
C4C C5C C6C C7C 175.0(4)
C8C N1C C7C C6C 176.9(4)
C1C C6C C7C N1C -3.5(6)
C5C C6C C7C N1C -179.8(4)
C7C N1C C8C C9C 112.4(5)
N1C C8C C9C C10C -66.8(5)
N1C C8C C9C C20C 55.8(5)
N1C C8C C9C C21C 175.1(4)
C11C N2C C10C C9C 104.0(5)
C20C C9C C10C N2C 55.2(5)
C21C C9C C10C N2C -68.5(5)
C8C C9C C10C N2C 176.0(4)
C10C N2C C11C C12C 177.8(4)
N2C C11C C12C C13C 176.9(4)
N2C C11C C12C C17C -6.1(7)
C17C C12C C13C C14C 0.8(7)
C11C C12C C13C C14C 177.9(4)
C12C C13C C14C C15C -0.8(7)
C19C O4C C15C C14C -7.6(6)
C19C O4C C15C C16C 172.1(4)
C13C C14C C15C O4C -179.6(4)
C13C C14C C15C C16C 0.7(7)
O4C C15C C16C C17C 179.7(4)
C14C C15C C16C C17C -0.5(7)
C15C C16C C17C O2C -179.9(4)
C15C C16C C17C C12C 0.5(7)
C13C C12C C17C O2C 179.8(4)
C11C C12C C17C O2C 2.7(6)
C13C C12C C17C C16C -0.7(7)
C11C C12C C17C C16C -177.8(4)
O1D C1D C2D C3D 180.0(4)
C6D C1D C2D C3D 0.5(6)
C18D O3D C3D C2D -3.8(7)
C18D O3D C3D C4D 175.6(4)
C1D C2D C3D O3D -179.5(4)
C1D C2D C3D C4D 1.2(6)
O3D C3D C4D C5D 178.8(4)
C2D C3D C4D C5D -1.7(6)
C3D C4D C5D C6D 0.6(6)
C4D C5D C6D C1D 1.0(6)
C4D C5D C6D C7D 179.5(4)
O1D C1D C6D C5D 178.9(4)
C2D C1D C6D C5D -1.6(6)
O1D C1D C6D C7D 0.5(6)
C2D C1D C6D C7D 180.0(4)
C8D N1D C7D C6D 179.6(4)
C5D C6D C7D N1D 179.9(4)
C1D C6D C7D N1D -1.7(6)
C7D N1D C8D C9D 127.5(4)
N1D C8D C9D C10D -63.1(5)
N1D C8D C9D C21D 177.7(4)
N1D C8D C9D C20D 58.9(5)
C11D N2D C10D C9D 100.7(4)
C21D C9D C10D N2D -66.0(5)
C20D C9D C10D N2D 56.2(5)
C8D C9D C10D N2D 177.4(4)
C10D N2D C11D C12D -178.8(4)
N2D C11D C12D C13D 175.6(4)
N2D C11D C12D C17D -3.2(6)
C17D C12D C13D C14D 0.6(6)
C11D C12D C13D C14D -178.2(4)
C12D C13D C14D C15D -0.9(7)
C19D O4D C15D C14D -170.1(4)
C19D O4D C15D C16D 9.3(6)
C13D C14D C15D O4D -180.0(4)
C13D C14D C15D C16D 0.6(7)
O4D C15D C16D C17D -179.5(4)
C14D C15D C16D C17D -0.1(6)
C15D C16D C17D O2D 179.8(4)
C15D C16D C17D C12D -0.2(6)
C13D C12D C17D O2D 180.0(4)
C11D C12D C17D O2D -1.3(6)
C13D C12D C17D C16D -0.1(6)
C11D C12D C17D C16D 178.7(4)

loop_
_cod_related_entry_id
_cod_related_entry_database
_cod_related_entry_code
1 ChemSpider 24741180
